data_2200156
loop_
_publ_author_name
'Holband, Jolanta'
'Jurkin, Magdalena'
'W\'ojcik, Gra\.zyna'
'Holband, Tomasz'

_publ_section_title
;
 2-(5-Chloropyridin-2-yl)-2,3-dihydro-1<i>H</i>-isoindole-1,3-dione
;
_journal_issue 3
_journal_name_full 'Acta Crystallographica Section E'
_journal_page_first o250
_journal_page_last o251
_journal_paper_doi 10.1107/S1600536801003026
_journal_volume 57
_journal_year 2001
_chemical_formula_iupac 'C13 H7 Cl N2 O2'
_chemical_formula_moiety 'C13 H7 Cl N2 O2'
_chemical_formula_sum 'C13 H7 Cl N2 O2'
_chemical_formula_weight 258.66
_chemical_name_systematic
;
1-(5-chloropyridin-2-yl)-isoindole-1,3-dione
;
_space_group_IT_number 2
_symmetry_cell_setting triclinic
_symmetry_space_group_name_Hall '-P 1'
_symmetry_space_group_name_H-M 'P -1'
_cell_angle_alpha 100.58(3)
_cell_angle_beta 98.38(3)
_cell_angle_gamma 107.98(3)
_cell_formula_units_Z 2
_cell_length_a 7.4940(10)
_cell_length_b 7.974(2)
_cell_length_c 10.303(2)
_cell_measurement_reflns_used 1144
_cell_measurement_temperature 298(2)
_cell_measurement_theta_max 24.51
_cell_measurement_theta_min 3.39
_cell_volume 562.0(2)
_computing_cell_refinement 'Kuma KM4CCD Software'
_computing_data_collection 'Kuma KM4CCD Software (Kuma, 1999)'
_computing_data_reduction 'Kuma KM4CCD Software'
_computing_molecular_graphics 'ORTEP-3 (Farrugia, 1997)'
_computing_publication_material SHELXL97
_computing_structure_refinement 'SHELXL97 (Sheldrick, 1997)'
_computing_structure_solution 'SHELXS97 (Sheldrick, 1997)'
_diffrn_ambient_temperature 298(2)
_diffrn_measured_fraction_theta_full .945
_diffrn_measured_fraction_theta_max .945
_diffrn_measurement_device_type 'Kuma Diffraction KM4CCD'
_diffrn_measurement_method \w
_diffrn_radiation_monochromator graphite
_diffrn_radiation_source 'fine-focus sealed tube'
_diffrn_radiation_type MoK\a
_diffrn_radiation_wavelength .71073
_diffrn_reflns_av_R_equivalents .016
_diffrn_reflns_av_sigmaI/netI .0140
_diffrn_reflns_limit_h_max 5
_diffrn_reflns_limit_h_min -9
_diffrn_reflns_limit_k_max 10
_diffrn_reflns_limit_k_min -10
_diffrn_reflns_limit_l_max 13
_diffrn_reflns_limit_l_min -13
_diffrn_reflns_number 3767
_diffrn_reflns_theta_full 27.10
_diffrn_reflns_theta_max 27.10
_diffrn_reflns_theta_min 4.37
_exptl_absorpt_coefficient_mu .333
_exptl_absorpt_correction_type none
_exptl_crystal_colour Colourless
_exptl_crystal_density_diffrn 1.528
_exptl_crystal_density_meas 1.530
_exptl_crystal_density_method flotation
_exptl_crystal_description Prism
_exptl_crystal_F_000 264
_exptl_crystal_size_max .38
_exptl_crystal_size_mid .38
_exptl_crystal_size_min .15
_refine_diff_density_max .241
_refine_diff_density_min -.274
_refine_ls_extinction_coef .104(13)
_refine_ls_extinction_method SHELXL97
_refine_ls_goodness_of_fit_ref 1.046
_refine_ls_hydrogen_treatment mixed
_refine_ls_matrix_type full
_refine_ls_number_parameters 164
_refine_ls_number_reflns 2342
_refine_ls_number_restraints 0
_refine_ls_restrained_S_all 1.046
_refine_ls_R_factor_all .0414
_refine_ls_R_factor_gt .0403
_refine_ls_shift/su_max .035
_refine_ls_shift/su_mean .008
_refine_ls_structure_factor_coef Fsqd
_refine_ls_weighting_details 'w = 1/[\s^2^(Fo^2^)+(0.0757P)^2^+0.1249P] where P = (Fo^2^+2Fc^2^)/3'
_refine_ls_weighting_scheme calc
_refine_ls_wR_factor_ref .1195
_reflns_number_gt 2244
_reflns_number_total 2342
_reflns_threshold_expression >2sigma(I)
_cod_data_source_file cv6002.cif
_cod_data_source_block I
_cod_depositor_comments
;
The following automatic conversions were performed:

'_refine_ls_weighting_scheme' value 'calc w =
1/[\s^2^(Fo^2^)+(0.0757P)^2^+0.1249P] where P = (Fo^2^+2Fc^2^)/3' was
changed to 'calc'. New tag '_refine_ls_weighting_details' was
created. The value of the new tag was set to 'w =
1/[\s^2^(Fo^2^)+(0.0757P)^2^+0.1249P] where P = (Fo^2^+2Fc^2^)/3'.

Automatic conversion script
Id: cif_fix_values 3143 2015-03-26 13:38:13Z robertas 
;
_cod_original_cell_volume 562.00(19)
_cod_database_code 2200156
_cod_database_fobs_code 2200156

loop_
_symmetry_equiv_pos_as_xyz
'x, y, z'
'-x, -y, -z'

loop_
_atom_site_label
_atom_site_fract_x
_atom_site_fract_y
_atom_site_fract_z
_atom_site_U_iso_or_equiv
_atom_site_adp_type
_atom_site_calc_flag
_atom_site_refinement_flags
_atom_site_occupancy
_atom_site_disorder_assembly
_atom_site_disorder_group
_atom_site_type_symbol
Cl1 .23507(6) .24785(6) .22275(4) .05818(19) Uani d . 1 . . Cl
O1 .26258(19) .43129(15) -.36847(11) .0515(3) Uani d . 1 . . O
O2 .26209(16) .93644(14) -.07226(10) .0456(3) Uani d . 1 . . O
N1 .12583(17) .39366(16) -.11877(12) .0392(3) Uani d . 1 . . N
N2 .24959(17) .65566(15) -.19346(12) .0367(3) Uani d . 1 . . N
C1 .25432(18) .83670(17) -.17756(14) .0350(3) Uani d . 1 . . C
C2 .24789(18) .87237(18) -.31399(13) .0350(3) Uani d . 1 . . C
C3 .2422(2) 1.02542(19) -.35652(15) .0413(3) Uani d . 1 . . C
H3 .2423 1.1280 -.2965 .050 Uiso calc R 1 . . H
C4 .2362(2) 1.0200(2) -.49305(16) .0479(4) Uani d . 1 . . C
H4 .2338 1.1214 -.5247 .058 Uiso calc R 1 . . H
C5 .2338(3) .8662(2) -.58266(16) .0515(4) Uani d . 1 . . C
H5 .2296 .8661 -.6733 .062 Uiso calc R 1 . . H
C6 .2377(3) .7120(2) -.53904(16) .0475(4) Uani d . 1 . . C
H6 .2348 .6081 -.5990 .057 Uiso calc R 1 . . H
C7 .2459(2) .71894(18) -.40381(14) .0376(3) Uani d . 1 . . C
C8 .2518(2) .57856(18) -.32855(14) .0375(3) Uani d . 1 . . C
C9 .24798(19) .56417(17) -.08728(14) .0339(3) Uani d . 1 . . C
C10 .36886(19) .65214(18) .03827(14) .0372(3) Uani d . 1 . . C
H10 .4504 .7721 .0555 .045 Uiso calc R 1 . . H
C11 .3641(2) .5556(2) .13710(14) .0393(3) Uani d . 1 . . C
H11 .4417 .6094 .2232 .047 Uiso calc R 1 . . H
C12 .2412(2) .37717(19) .10472(14) .0376(3) Uani d . 1 . . C
C13 .1248(2) .30049(19) -.02311(15) .0404(3) Uani d . 1 . . C
H13 .0431 .1802 -.0433 .048 Uiso calc R 1 . . H

loop_
_atom_site_aniso_label
_atom_site_aniso_U_11
_atom_site_aniso_U_22
_atom_site_aniso_U_33
_atom_site_aniso_U_12
_atom_site_aniso_U_13
_atom_site_aniso_U_23
Cl1 .0696(3) .0594(3) .0514(3) .0185(2) .0145(2) .0331(2)
O1 .0815(8) .0352(6) .0449(6) .0284(5) .0175(5) .0096(4)
O2 .0660(7) .0355(5) .0386(5) .0214(5) .0147(5) .0073(4)
N1 .0449(6) .0325(6) .0373(6) .0089(5) .0072(5) .0104(5)
N2 .0481(6) .0291(5) .0350(6) .0148(4) .0105(5) .0094(4)
C1 .0388(6) .0287(6) .0389(7) .0124(5) .0088(5) .0099(5)
C2 .0361(6) .0312(6) .0376(7) .0111(5) .0070(5) .0100(5)
C3 .0482(7) .0331(7) .0444(8) .0156(6) .0078(6) .0129(6)
C4 .0566(8) .0434(8) .0484(8) .0187(6) .0075(6) .0229(7)
C5 .0649(10) .0550(9) .0374(7) .0204(7) .0100(7) .0189(7)
C6 .0634(9) .0438(8) .0374(7) .0199(7) .0128(6) .0111(6)
C7 .0442(7) .0337(6) .0370(7) .0146(5) .0097(5) .0109(5)
C8 .0465(7) .0310(6) .0355(7) .0139(5) .0092(5) .0083(5)
C9 .0390(6) .0314(6) .0356(6) .0146(5) .0113(5) .0112(5)
C10 .0405(6) .0317(6) .0376(7) .0104(5) .0079(5) .0082(5)
C11 .0418(7) .0420(7) .0340(7) .0151(5) .0071(5) .0091(5)
C12 .0416(7) .0398(7) .0382(7) .0168(5) .0144(5) .0166(6)
C13 .0457(7) .0343(7) .0408(7) .0102(5) .0117(5) .0125(5)

loop_
_atom_type_symbol
_atom_type_description
_atom_type_scat_dispersion_real
_atom_type_scat_dispersion_imag
_atom_type_scat_source
C C .0033 .0016 'International Tables Vol C Tables 4.2.6.8 and 6.1.1.4'
H H .0000 .0000 'International Tables Vol C Tables 4.2.6.8 and 6.1.1.4'
N N .0061 .0033 'International Tables Vol C Tables 4.2.6.8 and 6.1.1.4'
O O .0106 .0060 'International Tables Vol C Tables 4.2.6.8 and 6.1.1.4'
Cl Cl .1484 .1585 'International Tables Vol C Tables 4.2.6.8 and 6.1.1.4'

loop_
_geom_angle_atom_site_label_1
_geom_angle_atom_site_label_2
_geom_angle_atom_site_label_3
_geom_angle
_geom_angle_publ_flag
C9 N1 C13 117.28(12) yes
C1 N2 C8 111.11(11) ?
C1 N2 C9 124.44(11) ?
C8 N2 C9 124.44(11) ?
O2 C1 N2 125.01(13) yes
O2 C1 C2 129.18(12) ?
N2 C1 C2 105.81(11) yes
C3 C2 C7 121.33(13) ?
C3 C2 C1 129.94(13) ?
C7 C2 C1 108.73(12) ?
C2 C3 C4 117.28(14) ?
C2 C3 H3 121.4 ?
C4 C3 H3 121.4 ?
C5 C4 C3 121.25(14) ?
C5 C4 H4 119.4 ?
C3 C4 H4 119.4 ?
C4 C5 C6 121.03(15) ?
C4 C5 H5 119.5 ?
C6 C5 H5 119.5 ?
C7 C6 C5 117.45(15) ?
C7 C6 H6 121.3 ?
C5 C6 H6 121.3 ?
C6 C7 C2 121.66(14) ?
C6 C7 C8 129.77(13) ?
C2 C7 C8 108.57(12) ?
O1 C8 N2 125.38(13) yes
O1 C8 C7 128.92(13) ?
N2 C8 C7 105.66(11) yes
N1 C9 C10 124.46(13) ?
N1 C9 N2 115.39(12) yes
C10 C9 N2 120.16(12) yes
C11 C10 C9 117.76(12) ?
C11 C10 H10 121.1 ?
C9 C10 H10 121.1 ?
C12 C11 C10 118.34(13) ?
C12 C11 H11 120.8 ?
C10 C11 H11 120.8 ?
C11 C12 C13 120.00(13) yes
C11 C12 Cl1 120.29(12) ?
C13 C12 Cl1 119.70(11) ?
N1 C13 C12 122.14(13) ?
N1 C13 H13 118.9 ?
C12 C13 H13 118.9 ?

loop_
_geom_bond_atom_site_label_1
_geom_bond_atom_site_label_2
_geom_bond_site_symmetry_2
_geom_bond_distance
_geom_bond_publ_flag
Cl1 C12 . 1.7297(15) yes
O1 C8 . 1.2023(17) yes
O2 C1 . 1.2038(17) yes
N1 C9 . 1.3323(19) yes
N1 C13 . 1.3382(18) yes
N2 C1 . 1.4113(16) yes
N2 C8 . 1.4192(18) yes
N2 C9 . 1.4215(17) yes
C1 C2 . 1.4814(19) ?
C2 C3 . 1.3807(19) ?
C2 C7 . 1.3865(19) ?
C3 C4 . 1.393(2) ?
C3 H3 . .9300 ?
C4 C5 . 1.386(2) ?
C4 H4 . .9300 ?
C5 C6 . 1.392(2) ?
C5 H5 . .9300 ?
C6 C7 . 1.376(2) ?
C6 H6 . .9300 ?
C7 C8 . 1.4817(19) ?
C9 C10 . 1.385(2) yes
C10 C11 . 1.383(2) yes
C10 H10 . .9300 ?
C11 C12 . 1.383(2) yes
C11 H11 . .9300 ?
C12 C13 . 1.382(2) yes
C13 H13 . .9300 ?

loop_
_geom_torsion_atom_site_label_1
_geom_torsion_atom_site_label_2
_geom_torsion_atom_site_label_3
_geom_torsion_atom_site_label_4
_geom_torsion
_geom_torsion_publ_flag
C8 N2 C1 O2 -176.61(13) ?
C9 N2 C1 O2 1.8(2) yes
C8 N2 C1 C2 3.37(14) ?
C9 N2 C1 C2 -178.19(11) ?
O2 C1 C2 C3 -2.6(2) ?
N2 C1 C2 C3 177.42(14) ?
O2 C1 C2 C7 178.10(14) ?
N2 C1 C2 C7 -1.88(14) ?
C7 C2 C3 C4 -.6(2) ?
C1 C2 C3 C4 -179.81(13) ?
C2 C3 C4 C5 .7(2) ?
C3 C4 C5 C6 -.1(3) ?
C4 C5 C6 C7 -.7(3) ?
C5 C6 C7 C2 .8(2) ?
C5 C6 C7 C8 -179.93(15) ?
C3 C2 C7 C6 -.2(2) ?
C1 C2 C7 C6 179.17(13) ?
C3 C2 C7 C8 -179.59(12) ?
C1 C2 C7 C8 -.22(15) ?
C1 N2 C8 O1 174.39(14) ?
C9 N2 C8 O1 -4.0(2) ?
C1 N2 C8 C7 -3.50(15) ?
C9 N2 C8 C7 178.06(11) ?
C6 C7 C8 O1 5.1(3) ?
C2 C7 C8 O1 -175.56(15) ?
C6 C7 C8 N2 -177.11(15) ?
C2 C7 C8 N2 2.22(15) ?
C13 N1 C9 C10 -2.0(2) ?
C13 N1 C9 N2 177.65(11) ?
C1 N2 C9 N1 136.68(14) yes
C8 N2 C9 N1 -45.09(18) yes
C1 N2 C9 C10 -43.67(18) ?
C8 N2 C9 C10 134.57(14) ?
N1 C9 C10 C11 .9(2) ?
N2 C9 C10 C11 -178.75(11) ?
C9 C10 C11 C12 .7(2) ?
C10 C11 C12 C13 -1.0(2) ?
C10 C11 C12 Cl1 177.92(10) ?
C9 N1 C13 C12 1.6(2) ?
C11 C12 C13 N1 -.1(2) ?
Cl1 C12 C13 N1 -179.07(11) ?

loop_
_cod_related_entry_id
_cod_related_entry_database
_cod_related_entry_code
1 ChemSpider 482628
